data_4340427
loop_
_publ_author_name
'Chippindale, Ann M.'
'Grimshaw, Mark R.'
'Powell, Anthony V.'
'Cowley, Andrew R.'

_publ_section_title
;
 Topotactic oxidation of TiGaPO-1, a pyridine-templated titanium
 gallophosphate with a new octahedral-tetrahedral 3-D framework structure
 containing Ti(III)/Ti(IV).
;
_journal_issue 12
_journal_name_full 'Inorganic chemistry'
_journal_page_first 4121
_journal_page_last 4123
_journal_paper_doi 10.1021/ic050399y
_journal_volume 44
_journal_year 2005
_chemical_compound_source
;
?
;
_chemical_formula_moiety ' Ga H4 O22 P5 Ti3, C5 H6 N'
_chemical_formula_sum 'C5 H10 Ga N O22 P5 Ti3'
_chemical_formula_weight 804.32
_chemical_name_systematic
;TiGaPO-1                                                                                
?                                                                               
;
_space_group_IT_number 11
_symmetry_cell_setting monoclinic
_symmetry_space_group_name_Hall '-P 2yb'
_symmetry_space_group_name_H-M 'P 1 21/m 1'
_atom_sites_solution_hydrogens geom
_atom_sites_solution_primary direct
_audit_creation_date 04-10-06
_audit_creation_method CRYSTALS_ver_12-03-99
_cell_angle_alpha 90
_cell_angle_beta 90.2394(14)
_cell_angle_gamma 90
_cell_formula_units_Z 2
_cell_length_a 5.0996(1)
_cell_length_b 21.2595(6)
_cell_length_c 8.9209(3)
_cell_measurement_reflns_used 2159
_cell_measurement_temperature 150
_cell_measurement_theta_max 27
_cell_measurement_theta_min 5
_cell_volume 967.15(5)
_computing_cell_refinement
; 
 Denzo/Scalepack (Otwinowski & Minor, 1996) 
;
_computing_data_collection
; 
 COLLECT (Nonius BV, 1997) 
;
_computing_data_reduction
; 
 Denzo/Scalepack (Otwinowski & Minor, 1996) 
;
_computing_molecular_graphics
; 
 CAMERON (Watkin et al 1996) 
;
_computing_publication_material
; 
 CRYSTALS (Watkin et al 2001) 
;
_computing_structure_refinement
; 
 CRYSTALS (Watkin et al 2001) 
;
_computing_structure_solution
; 
 SIR92 (Altomare et al, 1994) 
;
_diffrn_ambient_temperature 150
_diffrn_measured_fraction_theta_full 0.987
_diffrn_measured_fraction_theta_max 0.985
_diffrn_measurement_device_type
; 
Nonius Kappa CCD 
;
_diffrn_measurement_method \w
_diffrn_radiation_monochromator graphite
_diffrn_radiation_type 'Mo K\a'
_diffrn_radiation_wavelength 0.71073
_diffrn_reflns_av_R_equivalents 0.03
_diffrn_reflns_limit_h_max 6
_diffrn_reflns_limit_h_min -6
_diffrn_reflns_limit_k_max 27
_diffrn_reflns_limit_k_min -27
_diffrn_reflns_limit_l_max 11
_diffrn_reflns_limit_l_min -11
_diffrn_reflns_number 4308
_diffrn_reflns_theta_full 27.486
_diffrn_reflns_theta_max 27.486
_diffrn_reflns_theta_min 5.312
_diffrn_standards_decay_% 0.00
_diffrn_standards_interval_count 0
_diffrn_standards_interval_time 0
_diffrn_standards_number 0
_exptl_absorpt_coefficient_mu 3.108
_exptl_absorpt_correction_T_max 0.94
_exptl_absorpt_correction_T_min 0.74
_exptl_absorpt_correction_type multi-scan
_exptl_absorpt_process_details
; 
 Denzo/Scalepack (Otwinowski & Minor, 1996) 
;
_exptl_crystal_colour ' pink '
_exptl_crystal_density_diffrn 2.762
_exptl_crystal_description ' plate '
_exptl_crystal_F_000 790.000
_exptl_crystal_size_max 0.14
_exptl_crystal_size_mid 0.08
_exptl_crystal_size_min 0.02
_refine_diff_density_max 0.63
_refine_diff_density_min -1.11
_refine_ls_extinction_method None
_refine_ls_goodness_of_fit_ref 1.0598
_refine_ls_hydrogen_treatment mixed
_refine_ls_matrix_type full
_refine_ls_number_parameters 183
_refine_ls_number_reflns 1789
_refine_ls_R_factor_all 0.0498
_refine_ls_R_factor_gt 0.0347
_refine_ls_shift/su_max 0.000140
_refine_ls_structure_factor_coef F
_refine_ls_weighting_details
;
Method = Prince modified Chebychev polynomial, (Watkin, 1994) 
 W = [weight] * [1-(deltaF/6*sigmaF)^2]^2 
 
 0.699 0.222 0.502 
;
_refine_ls_weighting_scheme calc
_refine_ls_wR_factor_all 0.0432
_refine_ls_wR_factor_gt 0.0368
_refine_ls_wR_factor_ref 0.0368
_reflns_limit_h_max 6
_reflns_limit_h_min -6
_reflns_limit_k_max 27
_reflns_limit_k_min 0
_reflns_limit_l_max 11
_reflns_limit_l_min 0
_reflns_number_gt 1789
_reflns_number_total 2252
_reflns_threshold_expression I>2.00u(I)
_cod_data_source_file ic050399ysi20050317_053424.cif
_cod_data_source_block CRYSTALS_cif
_cod_depositor_comments
;
The following automatic conversions were performed:

'_symmetry_cell_setting' value 'Monoclinic' changed to 'monoclinic'
according to
/usr/data/users/saulius/automatic-downloads/retrospective/ACS/lib/dictionaries/cif_core.dic
dictionary named 'cif_core.dic' version 2.4.2 from 2011-04-26.

Automatic conversion script
Id: cif_fix_values 2281 2013-09-26 08:29:07Z andrius 
;
_cod_original_sg_symbol_Hall ' -P 2yb'
_cod_original_sg_symbol_H-M 'P 1 21/m 1 '
_cod_original_formula_sum ' C5 H10 Ga N O22 P5 Ti3 '
_cod_database_code 4340427

loop_
_symmetry_equiv_pos_as_xyz
x,y,z
-x,-y,-z
-x,y+1/2,-z
x,-y+1/2,z

loop_
_atom_site_label
_atom_site_type_symbol
_atom_site_fract_x
_atom_site_fract_y
_atom_site_fract_z
_atom_site_U_iso_or_equiv
_atom_site_occupancy
_atom_site_adp_type
Ga1 Ga 0.3153(1) 0.2500 0.24392(6) 0.0091 1.0000 Uani
Ti1 Ti -0.27219(11) 0.10040(3) 0.02196(6) 0.0060 1.0000 Uani
Ti2 Ti 0.0000 0.5000 0.5000 0.0057 1.0000 Uani
P1 P -0.1973(2) 0.2500 0.05581(13) 0.0073 1.0000 Uani
P2 P 0.21323(16) 0.38578(4) 0.26543(9) 0.0068 1.0000 Uani
P3 P -0.23973(15) -0.04614(4) 0.16009(9) 0.0061 1.0000 Uani
O1 O 0.6676(6) 0.2500 0.2109(4) 0.0109 1.0000 Uani
O2 O 0.1026(6) 0.2500 0.0786(4) 0.0099 1.0000 Uani
O3 O 0.2638(5) 0.3227(1) 0.3490(2) 0.0095 1.0000 Uani
O4 O -0.2796(4) 0.1907(1) -0.0307(2) 0.0083 1.0000 Uani
O5 O 0.4174(4) 0.39243(11) 0.1416(3) 0.0094 1.0000 Uani
O6 O 0.0249(4) 0.0914(1) -0.1063(3) 0.0087 1.0000 Uani
O7 O -0.0616(4) 0.38292(11) 0.1959(3) 0.0092 1.0000 Uani
O8 O -0.2491(4) 0.0124(1) 0.0618(3) 0.0093 1.0000 Uani
O9 O -0.4941(4) 0.08086(11) -0.1557(2) 0.0085 1.0000 Uani
O10 O 0.2347(4) 0.43885(11) 0.3799(2) 0.0091 1.0000 Uani
O11 O 0.1849(5) 0.47050(11) 0.6760(2) 0.0107 1.0000 Uani
O12 O 0.2939(5) 0.56729(12) 0.4578(3) 0.0131 1.0000 Uani
N1 N 1.0113(8) 0.18687(17) 0.6494(4) 0.0253 0.5000 Uani
C1 C 1.0113(8) 0.18687(17) 0.6494(4) 0.0253 0.5000 Uani
C2 C 0.8264(8) 0.21794(18) 0.5666(4) 0.0204 1.0000 Uani
C3 C 1.1956(8) 0.2177(2) 0.7309(4) 0.0216 1.0000 Uani
H1 H 0.42(1) 0.563(4) 0.518(6) 0.07(2) 1.0000 Uiso
H2 H 0.350(12) 0.569(3) 0.365(5) 0.06(2) 1.0000 Uiso
H3 H 1.0107 0.1398 0.6498 0.0304 1.0000 Uiso
H4 H 0.6931 0.1940 0.5069 0.0244 1.0000 Uiso
H5 H 1.3293 0.1937 0.7901 0.0259 1.0000 Uiso

loop_
_atom_site_aniso_label
_atom_site_aniso_U_11
_atom_site_aniso_U_22
_atom_site_aniso_U_33
_atom_site_aniso_U_23
_atom_site_aniso_U_13
_atom_site_aniso_U_12
Ga1 0.0087(3) 0.0094(2) 0.0093(2) 0.0000 -0.00032(18) 0.0000
Ti1 0.0047(3) 0.0071(3) 0.0061(3) -0.00019(19) -0.0001(2) -0.00029(19)
Ti2 0.0059(4) 0.0074(3) 0.0038(3) -0.0001(3) -0.0010(3) 0.0021(3)
P1 0.0062(5) 0.0075(5) 0.0082(5) 0.0000 -0.0004(4) 0.0000
P2 0.0064(4) 0.0075(4) 0.0066(4) -0.0003(3) -0.0001(3) 0.0002(3)
P3 0.0053(4) 0.0068(3) 0.0063(4) -0.0000(3) -0.0004(3) 0.0001(3)
O1 0.0076(16) 0.0134(16) 0.0117(16) 0.0000 -0.0006(12) 0.0000
O2 0.0063(15) 0.0140(16) 0.0095(15) 0.0000 -0.0014(12) 0.0000
O3 0.0124(11) 0.0091(11) 0.0071(11) -0.0003(8) -0.0003(9) 0.0003(9)
O4 0.008(1) 0.008(1) 0.009(1) -0.0008(8) -0.0008(8) -0.0002(8)
O5 0.004(1) 0.0130(11) 0.0111(11) -0.0004(8) 0.0015(9) -0.0019(8)
O6 0.005(1) 0.009(1) 0.0122(11) 0.0020(8) 0.0034(9) 0.0001(8)
O7 0.0071(11) 0.010(1) 0.010(1) 0.0001(8) 0.0000(8) -0.0008(8)
O8 0.0089(11) 0.008(1) 0.0115(11) 0.0011(8) -0.0007(8) -0.0012(8)
O9 0.007(1) 0.010(1) 0.009(1) -0.0001(8) -0.0007(8) 0.0001(8)
O10 0.0118(11) 0.007(1) 0.009(1) -0.0013(8) -0.0002(8) -0.0003(9)
O11 0.0114(11) 0.0144(11) 0.006(1) 0.0013(9) -0.0005(8) 0.0014(9)
O12 0.0120(11) 0.0145(12) 0.0128(12) -0.0000(9) -0.0022(9) -0.0026(9)
N1 0.034(2) 0.0169(16) 0.0252(19) -0.0028(15) -0.0079(16) 0.0022(15)
C1 0.034(2) 0.0169(16) 0.0252(19) -0.0028(15) -0.0079(16) 0.0022(15)
C2 0.0194(18) 0.0201(19) 0.0215(19) -0.0023(15) -0.0033(14) -0.0002(15)
C3 0.0221(19) 0.030(2) 0.0125(17) -0.0012(15) -0.0008(14) 0.0067(16)

loop_
_atom_type_symbol
_atom_type_scat_dispersion_real
_atom_type_scat_dispersion_imag
_atom_type_scat_Cromer_Mann_a1
_atom_type_scat_Cromer_Mann_b1
_atom_type_scat_Cromer_Mann_a2
_atom_type_scat_Cromer_Mann_b2
_atom_type_scat_Cromer_Mann_a3
_atom_type_scat_Cromer_Mann_b3
_atom_type_scat_Cromer_Mann_a4
_atom_type_scat_Cromer_Mann_b4
_atom_type_scat_Cromer_Mann_c
_atom_type_scat_source
'C   ' 0.0033 0.0016 2.3100 20.8439 1.0200 10.2075 1.5886 0.5687 0.8650 51.6512 0.2156 International_Tables_Vol_IV_Table_2.2B
'N   ' 0.0061 0.0033 12.2126 0.0057 3.1322 9.8933 2.0125 28.9975 1.1663 0.5826 -11.5290 International_Tables_Vol_IV_Table_2.2B
'H   ' 0.0000 0.0000 0.4930 10.5109 0.3229 26.1257 0.1402 3.1424 0.0408 57.7998 0.0030 International_Tables_Vol_IV_Table_2.2B
'O   ' 0.0106 0.0060 3.0485 13.2771 2.2868 5.7011 1.5463 0.3239 0.8670 32.9089 0.2508 International_Tables_Vol_IV_Table_2.2B
'Ga  ' 0.2307 1.6083 15.2354 3.0669 6.7006 0.2412 4.3591 10.7805 2.9623 61.4135 1.7189 International_Tables_Vol_IV_Table_2.2B
'Ti  ' 0.2776 0.4457 9.7595 7.8508 7.3558 0.5000 1.6991 35.6338 1.9021 116.1050 1.2807 International_Tables_Vol_IV_Table_2.2B
'P   ' 0.1023 0.0942 6.4345 1.9067 4.1791 27.1570 1.7800 0.5260 1.4908 68.1645 1.1149 International_Tables_Vol_IV_Table_2.2B

loop_
_geom_angle_atom_site_label_1
_geom_angle_site_symmetry_1
_geom_angle_atom_site_label_2
_geom_angle_atom_site_label_3
_geom_angle_site_symmetry_3
_geom_angle
_geom_angle_publ_flag
O1 . Ga1 O2 . 116.88(15) yes
O1 . Ga1 O3 . 103.13(9) yes
O2 . Ga1 O3 . 109.16(9) yes
O1 . Ga1 O3 4_555 103.13(9) yes
O2 . Ga1 O3 4_555 109.16(9) yes
O3 . Ga1 O3 4_555 115.49(14) yes
O4 . Ti1 O5 4_455 92.3(1) yes
O4 . Ti1 O6 . 88.3(1) yes
O5 4_455 Ti1 O6 . 176.7(1) yes
O4 . Ti1 O7 4_555 91.3(1) yes
O5 4_455 Ti1 O7 4_555 89.8(1) yes
O6 . Ti1 O7 4_555 93.5(1) yes
O4 . Ti1 O8 . 176.1(1) yes
O5 4_455 Ti1 O8 . 91.4(1) yes
O6 . Ti1 O8 . 88.0(1) yes
O7 4_555 Ti1 O8 . 89.8(1) yes
O4 . Ti1 O9 . 90.19(9) yes
O5 4_455 Ti1 O9 . 89.5(1) yes
O6 . Ti1 O9 . 87.2(1) yes
O7 4_555 Ti1 O9 . 178.4(1) yes
O8 . Ti1 O9 . 88.7(1) yes
O10 . Ti2 O10 2_566 180 yes
O10 . Ti2 O11 . 86.31(9) yes
O10 2_566 Ti2 O11 . 93.69(9) yes
O10 . Ti2 O11 2_566 93.69(9) yes
O10 2_566 Ti2 O11 2_566 86.31(9) yes
O11 . Ti2 O11 2_566 180 yes
O10 . Ti2 O12 . 85.46(9) yes
O10 2_566 Ti2 O12 . 94.54(9) yes
O11 . Ti2 O12 . 91.2(1) yes
O11 2_566 Ti2 O12 . 88.8(1) yes
O10 . Ti2 O12 2_566 94.54(9) yes
O10 2_566 Ti2 O12 2_566 85.46(9) yes
O11 . Ti2 O12 2_566 88.8(1) yes
O11 2_566 Ti2 O12 2_566 91.2(1) yes
O12 . Ti2 O12 2_566 180 yes
O1 1_455 P1 O2 . 109.07(18) yes
O1 1_455 P1 O4 . 109.09(11) yes
O2 . P1 O4 . 109.58(11) yes
O1 1_455 P1 O4 4_555 109.09(11) yes
O2 . P1 O4 4_555 109.58(11) yes
O4 . P1 O4 4_555 110.40(18) yes
O3 . P2 O5 . 108.33(13) yes
O3 . P2 O7 . 108.02(13) yes
O5 . P2 O7 . 109.63(13) yes
O3 . P2 O10 . 107.80(12) yes
O5 . P2 O10 . 111.62(13) yes
O7 . P2 O10 . 111.31(13) yes
O6 2_555 P3 O8 . 110.64(13) yes
O6 2_555 P3 O9 2_455 108.68(13) yes
O8 . P3 O9 2_455 110.50(13) yes
O6 2_555 P3 O11 3_546 108.41(13) yes
O8 . P3 O11 3_546 111.52(13) yes
O9 2_455 P3 O11 3_546 106.97(13) yes
Ga1 . O1 P1 1_655 126.0(2) yes
Ga1 . O2 P1 . 133.8(2) yes
Ga1 . O3 P2 . 120.47(13) yes
Ti1 . O4 P1 . 132.32(14) yes
Ti1 4_655 O5 P2 . 167.36(16) yes
Ti1 . O6 P3 2_555 144.82(14) yes
Ti1 4_555 O7 P2 . 146.04(15) yes
Ti1 . O8 P3 . 155.54(16) yes
Ti1 . O9 P3 2_455 128.11(14) yes
Ti2 . O10 P2 . 140.48(14) yes
Ti2 . O11 P3 3_556 159.83(15) yes
Ti2 . O12 H1 . 111.7(48) no
Ti2 . O12 H2 . 115.8(46) no
H1 . O12 H2 . 109.9(40) no
C2 . N1 C3 . 122.2(4) yes
C2 . N1 H3 . 118.917 no
C3 . N1 H3 . 118.900 no
C2 . C1 C3 . 122.2(4) yes
C2 . C1 H3 . 118.917 no
C3 . C1 H3 . 118.900 no
N1 . C2 C2 4_555 118.9(2) yes
C1 . C2 C2 4_555 118.9(2) yes
N1 . C2 H4 . 120.535 no
C1 . C2 H4 . 120.535 no
C2 4_555 C2 H4 . 120.546 no
N1 . C3 C3 4_555 118.9(2) yes
C1 . C3 C3 4_555 118.9(2) yes
N1 . C3 H5 . 120.522 no
C1 . C3 H5 . 120.522 no
C3 4_555 C3 H5 . 120.581 no

loop_
_geom_bond_atom_site_label_1
_geom_bond_atom_site_label_2
_geom_bond_site_symmetry_2
_geom_bond_distance
_geom_bond_publ_flag
Ga1 O1 . 1.822(3) yes
Ga1 O2 . 1.827(3) yes
Ga1 O3 . 1.827(2) yes
Ga1 O3 4_555 1.827(2) yes
Ti1 O4 . 1.976(2) yes
Ti1 O5 4_455 1.919(2) yes
Ti1 O6 . 1.912(2) yes
Ti1 O7 4_555 1.916(2) yes
Ti1 O8 . 1.908(2) yes
Ti1 O9 . 1.988(2) yes
Ti2 O10 . 2.069(2) yes
Ti2 O10 2_566 2.069(2) yes
Ti2 O11 . 1.933(2) yes
Ti2 O11 2_566 1.933(2) yes
Ti2 O12 . 2.107(2) yes
Ti2 O12 2_566 2.107(2) yes
P1 O1 1_455 1.548(3) yes
P1 O2 . 1.542(3) yes
P1 O4 . 1.536(2) yes
P1 O4 4_555 1.536(2) yes
P2 O3 . 1.556(2) yes
P2 O5 . 1.528(2) yes
P2 O7 . 1.531(2) yes
P2 O10 . 1.525(2) yes
P3 O6 2_555 1.537(2) yes
P3 O8 . 1.523(2) yes
P3 O9 2_455 1.545(2) yes
P3 O11 3_546 1.529(2) yes
O12 H1 . 0.85(4) no
O12 H2 . 0.87(4) no
N1 C2 . 1.366(5) yes
N1 C3 . 1.354(6) yes
N1 H3 . 1.000 no
C1 C2 . 1.366(5) yes
C1 C3 . 1.354(6) yes
C1 H3 . 1.000 no
C2 C2 4_555 1.363(8) yes
C2 H4 . 1.000 no
C3 C3 4_555 1.375(9) yes
C3 H5 . 1.000 no
